data_4518116
loop_
_publ_author_name
'Li, Long'
'Yin, Xian-Hong'
'Diao, Kai-Sheng'

_publ_section_title
;
 Improving the Solubility and Bioavailability of Pemafibrate via a New
 Polymorph Form II.
;
_journal_issue 40
_journal_name_full 'ACS omega'
_journal_page_first 26245
_journal_page_last 26252
_journal_paper_doi 10.1021/acsomega.0c04005
_journal_volume 5
_journal_year 2020
_chemical_absolute_configuration unk
_chemical_formula_moiety 'C28 H30 N2 O6'
_chemical_formula_sum 'C28 H30 N2 O6'
_chemical_formula_weight 490.54
_space_group_crystal_system monoclinic
_space_group_IT_number 4
_space_group_name_Hall 'P 2yb'
_space_group_name_H-M_alt 'P 1 21 1'
_atom_sites_solution_hydrogens geom
_atom_sites_solution_primary iterative
_audit_creation_date 2020-09-11
_audit_creation_method
;
Olex2 1.2
(compiled 2018.05.29 svn.r3508 for OlexSys, GUI svn.r5506)
;
_cell_angle_alpha 90
_cell_angle_beta 105.418(8)
_cell_angle_gamma 90
_cell_formula_units_Z 2
_cell_length_a 11.6007(8)
_cell_length_b 5.3802(3)
_cell_length_c 20.9518(16)
_cell_measurement_reflns_used 1745
_cell_measurement_temperature 293(2)
_cell_measurement_theta_max 24.8290
_cell_measurement_theta_min 3.9470
_cell_volume 1260.63(16)
_computing_cell_refinement 'CrysAlisPro 1.171.38.43 (Rigaku OD, 2015)'
_computing_data_collection 'CrysAlisPro 1.171.38.43 (Rigaku OD, 2015)'
_computing_data_reduction 'CrysAlisPro 1.171.38.43 (Rigaku OD, 2015)'
_computing_molecular_graphics 'Olex2 (Dolomanov et al., 2009)'
_computing_publication_material 'Olex2 (Dolomanov et al., 2009)'
_computing_structure_refinement 'ShelXL (Sheldrick, 2015)'
_computing_structure_solution
;
Superflip (Palatinus & Chapuis, 2007;Palatinus & van der Lee, 2008;
Palatinus et al., 2012)
;
_diffrn_ambient_temperature 293.15
_diffrn_detector 'CCD plate'
_diffrn_detector_area_resol_mean 16.0874
_diffrn_detector_type Eos
_diffrn_measured_fraction_theta_full 0.997
_diffrn_measured_fraction_theta_max 0.997
_diffrn_measurement_details
;
List of Runs (angles in degrees, time in seconds):

  # Type    Start    End  Width  t~exp~   \w     \q     \k     \f   Frames
--------------------------------------------------------------------------
  1  \w    -29.00  51.50   0.70   15.00    --  -14.81  38.00 120.00  115
  2  \w     -9.00  20.40   0.70   15.00    --  -14.81 -99.00 120.00   42
  3  \w    -32.00  31.00   0.70   15.00    --   16.92 -57.00 -60.00   90
  4  \w    -10.00  32.00   0.70   15.00    --   16.92  77.00  90.00   60
  5  \w    -76.00 -48.00   0.70   15.00    --  -14.65 -57.00 120.00   40
  6  \w    -40.00  28.60   0.70   15.00    --   16.76 -57.00-180.00   98
;
_diffrn_measurement_device 'four-circle diffractometer'
_diffrn_measurement_device_type 'Xcalibur, Eos'
_diffrn_measurement_method '\w scans'
_diffrn_orient_matrix_type 'CrysAlisPro convention (1999,Acta A55,543-557)'
_diffrn_orient_matrix_UB_11 -0.0420513000
_diffrn_orient_matrix_UB_12 -0.0053733000
_diffrn_orient_matrix_UB_13 0.0191343000
_diffrn_orient_matrix_UB_21 0.0473077000
_diffrn_orient_matrix_UB_22 0.0028148000
_diffrn_orient_matrix_UB_23 0.0294841000
_diffrn_orient_matrix_UB_31 -0.0026857000
_diffrn_orient_matrix_UB_32 0.1316867000
_diffrn_orient_matrix_UB_33 0.0001323000
_diffrn_radiation_monochromator graphite
_diffrn_radiation_probe x-ray
_diffrn_radiation_type MoK\a
_diffrn_radiation_wavelength 0.71073
_diffrn_reflns_av_R_equivalents 0.0195
_diffrn_reflns_av_unetI/netI 0.0421
_diffrn_reflns_Laue_measured_fraction_full 0.997
_diffrn_reflns_Laue_measured_fraction_max 0.997
_diffrn_reflns_limit_h_max 13
_diffrn_reflns_limit_h_min -14
_diffrn_reflns_limit_k_max 6
_diffrn_reflns_limit_k_min -6
_diffrn_reflns_limit_l_max 25
_diffrn_reflns_limit_l_min -26
_diffrn_reflns_number 8453
_diffrn_reflns_point_group_measured_fraction_full 0.917
_diffrn_reflns_point_group_measured_fraction_max 0.907
_diffrn_reflns_theta_full 25.242
_diffrn_reflns_theta_max 26.373
_diffrn_reflns_theta_min 3.026
_diffrn_source 'fine-focus sealed X-ray tube'
_diffrn_source_type 'Enhance (Mo) X-ray Source'
_exptl_absorpt_coefficient_mu 0.091
_exptl_absorpt_correction_T_max 1.00000
_exptl_absorpt_correction_T_min 0.89320
_exptl_absorpt_correction_type multi-scan
_exptl_absorpt_process_details
;
CrysAlisPro 1.171.38.43 (Rigaku Oxford Diffraction, 2015)
Empirical absorption correction using spherical harmonics,
 implemented in SCALE3 ABSPACK scaling algorithm.
;
_exptl_crystal_colour colourless
_exptl_crystal_density_diffrn 1.292
_exptl_crystal_density_method 'not measured'
_exptl_crystal_description block
_exptl_crystal_F_000 520
_exptl_crystal_size_max 0.35
_exptl_crystal_size_mid 0.3
_exptl_crystal_size_min 0.05
_refine_diff_density_max 0.644
_refine_diff_density_min -0.284
_refine_diff_density_rms 0.040
_refine_ls_abs_structure_details
;
 Flack x determined using 956 quotients [(I+)-(I-)]/[(I+)+(I-)]
 (Parsons, Flack and Wagner, Acta Cryst. B69 (2013) 249-259).
;
_refine_ls_abs_structure_Flack 0.8(6)
_refine_ls_extinction_method none
_refine_ls_goodness_of_fit_ref 1.059
_refine_ls_hydrogen_treatment constr
_refine_ls_matrix_type full
_refine_ls_number_parameters 328
_refine_ls_number_reflns 4664
_refine_ls_number_restraints 15
_refine_ls_restrained_S_all 1.074
_refine_ls_R_factor_all 0.0949
_refine_ls_R_factor_gt 0.0657
_refine_ls_shift/su_max 0.068
_refine_ls_shift/su_mean 0.004
_refine_ls_structure_factor_coef Fsqd
_refine_ls_weighting_details 'w=1/[\s^2^(Fo^2^)+(0.0736P)^2^+0.3945P] where P=(Fo^2^+2Fc^2^)/3'
_refine_ls_weighting_scheme calc
_refine_ls_wR_factor_gt 0.1509
_refine_ls_wR_factor_ref 0.1707
_reflns_Friedel_coverage 0.636
_reflns_Friedel_fraction_full 0.815
_reflns_Friedel_fraction_max 0.794
_reflns_number_gt 3368
_reflns_number_total 4664
_reflns_threshold_expression 'I > 2\s(I)'
_cod_data_source_file ao0c04005_si_001.cif
_cod_data_source_block 190703_s6_kl_ll_a407
_cod_depositor_comments 'Adding full bibliography for 4518116.cif.'
_cod_database_code 4518116
_shelx_shelxl_version_number 2014/7
_chemical_oxdiff_formula c12h12n2o3
_shelx_space_group_comment
;
The symmetry employed for this shelxl refinement is uniquely defined
by the following loop, which should always be used as a source of
symmetry information in preference to the above space-group names.
They are only intended as comments.
;
_shelx_estimated_absorpt_t_max 0.995
_shelx_estimated_absorpt_t_min 0.969
_reflns_odcompleteness_completeness 99.65
_reflns_odcompleteness_iscentric 1
_reflns_odcompleteness_theta 26.32
_olex2_refinement_description
;
1. Fixed Uiso
 At 1.2 times of:
  All C(H) groups, All C(H,H) groups
 At 1.5 times of:
  All C(H,H,H) groups, All O(H) groups
2. Rigid bond restraints
 C20, C21
 with sigma for 1-2 distances of 0.02 and sigma for 1-3 distances of 0.02
 N2, C19
 with sigma for 1-2 distances of 0.002 and sigma for 1-3 distances of 0.002
3. Uiso/Uaniso restraints and constraints
C20 \\sim C21: within 2A with sigma of 0.005 and sigma for terminal atoms of
0.01
N2 \\sim C19: within 2A with sigma of 0.005 and sigma for terminal atoms of 0.01
4.a Ternary CH refined with riding coordinates:
 C15(H15)
4.b Secondary CH2 refined with riding coordinates:
 C8(H8A,H8B), C17(H17A,H17B), C19(H19A,H19B), C20(H20A,H20B), C21(H21A,H21B)
4.c Aromatic/amide H refined with riding coordinates:
 C3(H3), C4(H4A), C5(H5), C6(H6), C10(H10), C12(H12), C13(H13), C14(H14),
 C23(H23), C24(H24), C26(H26), C27(H27)
4.d Idealised Me refined as rotating group:
 C18(H18A,H18B,H18C), C28(H28A,H28B,H28C)
4.e Idealised tetrahedral OH refined as rotating group:
 O4(H4)
;
_olex2_date_sample_data_collection 2009-06-04
_olex2_submission_special_instructions 'No special instructions were received'
_oxdiff_exptl_absorpt_empirical_details
;
Empirical correction (ABSPACK) includes:
- Absorption correction using spherical harmonics
- Frame scaling
;
_oxdiff_exptl_absorpt_empirical_full_max 1.140
_oxdiff_exptl_absorpt_empirical_full_min 0.800

loop_
_space_group_symop_operation_xyz
'x, y, z'
'-x, y+1/2, -z'

loop_
_atom_site_label
_atom_site_type_symbol
_atom_site_fract_x
_atom_site_fract_y
_atom_site_fract_z
_atom_site_U_iso_or_equiv
_atom_site_adp_type
_atom_site_occupancy
_atom_site_site_symmetry_order
_atom_site_calc_flag
_atom_site_refinement_flags_posn
_atom_site_refinement_flags_adp
_atom_site_refinement_flags_occupancy
_atom_site_disorder_assembly
_atom_site_disorder_group
O1 O 0.9131(3) 0.0183(6) 0.79521(16) 0.0536(8) Uani 1 1 d . . . . .
O2 O 0.5855(3) 0.4982(8) 0.82972(16) 0.0640(10) Uani 1 1 d . . . . .
O3 O 0.3851(4) 0.2181(9) 0.7961(2) 0.0852(13) Uani 1 1 d . . . . .
O4 O 0.2875(3) 0.4872(9) 0.8425(2) 0.0830(13) Uani 1 1 d . . . . .
H4 H 0.2339 0.3835 0.8323 0.125 Uiso 1 1 calc GR . . . .
O5 O 1.1148(3) 0.8341(7) 0.61771(18) 0.0669(10) Uani 1 1 d . . . . .
O6 O 1.3090(4) 1.4994(9) 0.4753(2) 0.0897(13) Uani 1 1 d . . . . .
N1 N 1.0947(4) 0.1999(10) 0.8228(2) 0.0650(12) Uani 1 1 d . . . . .
N2 N 0.9453(4) 0.3265(10) 0.7269(2) 0.0723(13) Uani 1 1 d . U . . .
C1 C 0.9886(4) 0.1887(10) 0.7808(3) 0.0537(12) Uani 1 1 d . . . . .
C2 C 0.9801(5) -0.0912(9) 0.8535(3) 0.0548(13) Uani 1 1 d . . . . .
C3 C 0.9455(7) -0.2784(12) 0.8884(3) 0.0817(18) Uani 1 1 d . . . . .
H3 H 0.8697 -0.3495 0.8758 0.098 Uiso 1 1 calc R . . . .
C4 C 1.0317(9) -0.3525(16) 0.9435(4) 0.107(3) Uani 1 1 d . . . . .
H4A H 1.0142 -0.4805 0.9692 0.128 Uiso 1 1 calc R . . . .
C5 C 1.1426(9) -0.2454(17) 0.9621(4) 0.106(3) Uani 1 1 d . . . . .
H5 H 1.1977 -0.3003 1.0003 0.128 Uiso 1 1 calc R . . . .
C6 C 1.1740(6) -0.0594(16) 0.9255(3) 0.090(2) Uani 1 1 d . . . . .
H6 H 1.2498 0.0118 0.9380 0.108 Uiso 1 1 calc R . . . .
C7 C 1.0897(5) 0.0191(11) 0.8697(2) 0.0596(13) Uani 1 1 d . . . . .
C8 C 0.8268(4) 0.2827(12) 0.6824(2) 0.0620(14) Uani 1 1 d . . . . .
H8A H 0.8055 0.1096 0.6855 0.074 Uiso 1 1 calc R . . . .
H8B H 0.8294 0.3142 0.6372 0.074 Uiso 1 1 calc R . . . .
C9 C 0.7310(4) 0.4457(10) 0.6982(2) 0.0483(11) Uani 1 1 d . . . . .
C10 C 0.6928(4) 0.4015(9) 0.7544(2) 0.0479(11) Uani 1 1 d . . . . .
H10 H 0.7248 0.2685 0.7818 0.058 Uiso 1 1 calc R . . . .
C11 C 0.6084(4) 0.5504(8) 0.7706(2) 0.0439(11) Uani 1 1 d . . . . .
C12 C 0.5587(4) 0.7481(10) 0.7297(3) 0.0588(13) Uani 1 1 d . . . . .
H12 H 0.5024 0.8517 0.7403 0.071 Uiso 1 1 calc R . . . .
C13 C 0.5952(5) 0.7867(11) 0.6726(3) 0.0662(15) Uani 1 1 d . . . . .
H13 H 0.5615 0.9158 0.6442 0.079 Uiso 1 1 calc R . . . .
C14 C 0.6809(5) 0.6367(11) 0.6571(2) 0.0618(14) Uani 1 1 d . . . . .
H14 H 0.7044 0.6659 0.6187 0.074 Uiso 1 1 calc R . . . .
C15 C 0.4822(4) 0.5911(10) 0.8453(2) 0.0528(12) Uani 1 1 d . . . . .
H15 H 0.4584 0.7469 0.8212 0.063 Uiso 1 1 calc R . . . .
C16 C 0.3812(4) 0.4077(11) 0.8248(3) 0.0568(13) Uani 1 1 d . . . . .
C17 C 0.5179(5) 0.6462(13) 0.9197(3) 0.0715(16) Uani 1 1 d . . . . .
H17A H 0.4473 0.6958 0.9330 0.086 Uiso 1 1 calc R . . . .
H17B H 0.5486 0.4953 0.9435 0.086 Uiso 1 1 calc R . . . .
C18 C 0.6097(6) 0.8447(15) 0.9388(4) 0.106(2) Uani 1 1 d . . . . .
H18A H 0.6211 0.8858 0.9846 0.158 Uiso 1 1 calc GR . . . .
H18B H 0.5834 0.9896 0.9121 0.158 Uiso 1 1 calc GR . . . .
H18C H 0.6838 0.7871 0.9319 0.158 Uiso 1 1 calc GR . . . .
C19 C 1.0210(5) 0.5694(11) 0.7167(3) 0.0752(14) Uani 1 1 d . U . . .
H19A H 0.9691 0.6918 0.6894 0.090 Uiso 1 1 calc R . . . .
H19B H 1.0598 0.6444 0.7591 0.090 Uiso 1 1 calc R . . . .
C20 C 1.1088(5) 0.4798(13) 0.6844(3) 0.0777(16) Uani 1 1 d . U . . .
H20A H 1.0701 0.4069 0.6417 0.093 Uiso 1 1 calc R . . . .
H20B H 1.1602 0.3560 0.7115 0.093 Uiso 1 1 calc R . . . .
C21 C 1.1824(5) 0.7155(13) 0.6758(3) 0.0799(17) Uani 1 1 d . U . . .
H21A H 1.1930 0.8250 0.7137 0.096 Uiso 1 1 calc R . . . .
H21B H 1.2605 0.6684 0.6712 0.096 Uiso 1 1 calc R . . . .
C22 C 1.1735(4) 0.9992(10) 0.5874(2) 0.0532(12) Uani 1 1 d . . . . .
C23 C 1.1161(5) 1.0533(10) 0.5223(3) 0.0603(13) Uani 1 1 d . . . . .
H23 H 1.0444 0.9746 0.5019 0.072 Uiso 1 1 calc R . . . .
C24 C 1.1643(5) 1.2229(11) 0.4874(3) 0.0650(15) Uani 1 1 d . . . . .
H24 H 1.1244 1.2579 0.4436 0.078 Uiso 1 1 calc R . . . .
C25 C 1.2687(5) 1.3395(10) 0.5159(3) 0.0583(13) Uani 1 1 d . . . . .
C26 C 1.3274(5) 1.2862(10) 0.5805(3) 0.0614(14) Uani 1 1 d . . . . .
H26 H 1.3993 1.3653 0.6003 0.074 Uiso 1 1 calc R . . . .
C27 C 1.2800(5) 1.1140(9) 0.6171(3) 0.0565(13) Uani 1 1 d . . . . .
H27 H 1.3202 1.0782 0.6608 0.068 Uiso 1 1 calc R . . . .
C28 C 1.3920(5) 1.6801(11) 0.5037(3) 0.0776(17) Uani 1 1 d . . . . .
H28A H 1.3614 1.7787 0.5337 0.116 Uiso 1 1 calc GR . . . .
H28B H 1.4068 1.7848 0.4697 0.116 Uiso 1 1 calc GR . . . .
H28C H 1.4652 1.6019 0.5275 0.116 Uiso 1 1 calc GR . . . .

loop_
_atom_site_aniso_label
_atom_site_aniso_U_11
_atom_site_aniso_U_22
_atom_site_aniso_U_33
_atom_site_aniso_U_23
_atom_site_aniso_U_13
_atom_site_aniso_U_12
O1 0.0478(17) 0.0537(19) 0.066(2) -0.0006(17) 0.0274(17) 0.0034(16)
O2 0.0476(18) 0.089(3) 0.064(2) 0.021(2) 0.0288(17) 0.0247(19)
O3 0.070(3) 0.079(3) 0.110(3) -0.023(3) 0.031(2) 0.006(2)
O4 0.045(2) 0.097(3) 0.115(3) -0.032(3) 0.035(2) -0.004(2)
O5 0.0477(19) 0.079(3) 0.072(2) 0.020(2) 0.0137(18) -0.0045(18)
O6 0.112(3) 0.089(3) 0.073(3) -0.008(2) 0.032(2) -0.037(3)
N1 0.041(2) 0.081(3) 0.074(3) 0.011(3) 0.017(2) 0.002(2)
N2 0.042(2) 0.108(3) 0.070(3) 0.022(3) 0.020(2) 0.009(2)
C1 0.042(2) 0.064(3) 0.062(3) 0.007(3) 0.026(2) 0.004(2)
C2 0.057(3) 0.052(3) 0.061(3) -0.001(3) 0.026(3) 0.014(2)
C3 0.102(5) 0.069(4) 0.082(4) 0.017(4) 0.038(4) 0.005(4)
C4 0.140(7) 0.090(5) 0.111(6) 0.030(5) 0.069(6) 0.039(6)
C5 0.125(7) 0.120(7) 0.081(5) 0.034(5) 0.040(5) 0.064(6)
C6 0.069(4) 0.118(6) 0.082(4) 0.013(5) 0.017(3) 0.034(4)
C7 0.057(3) 0.070(3) 0.056(3) 0.004(3) 0.023(3) 0.019(3)
C8 0.046(3) 0.088(4) 0.054(3) -0.001(3) 0.018(2) 0.008(3)
C9 0.036(2) 0.063(3) 0.044(2) -0.007(2) 0.009(2) -0.008(2)
C10 0.037(2) 0.058(3) 0.050(3) 0.006(2) 0.012(2) 0.005(2)
C11 0.033(2) 0.052(3) 0.046(2) 0.005(2) 0.0102(19) -0.007(2)
C12 0.051(3) 0.066(3) 0.063(3) 0.006(3) 0.022(3) 0.011(3)
C13 0.073(3) 0.065(3) 0.063(3) 0.016(3) 0.021(3) 0.013(3)
C14 0.061(3) 0.081(4) 0.046(3) 0.005(3) 0.020(2) -0.006(3)
C15 0.041(2) 0.060(3) 0.063(3) 0.008(3) 0.023(2) 0.009(2)
C16 0.049(3) 0.068(3) 0.055(3) 0.003(3) 0.017(2) 0.015(3)
C17 0.056(3) 0.091(4) 0.073(4) -0.012(3) 0.027(3) -0.001(3)
C18 0.078(4) 0.115(6) 0.117(6) -0.036(5) 0.013(4) -0.015(4)
C19 0.060(3) 0.090(3) 0.075(3) 0.004(3) 0.016(3) 0.018(3)
C20 0.077(3) 0.086(4) 0.072(3) 0.003(3) 0.023(3) 0.014(3)
C21 0.066(3) 0.084(4) 0.084(4) 0.023(3) 0.009(3) -0.010(3)
C22 0.051(3) 0.050(3) 0.062(3) 0.002(3) 0.022(2) 0.005(2)
C23 0.053(3) 0.063(3) 0.067(3) -0.001(3) 0.019(3) -0.008(3)
C24 0.067(3) 0.074(4) 0.055(3) -0.002(3) 0.017(3) -0.006(3)
C25 0.075(4) 0.051(3) 0.056(3) -0.011(3) 0.031(3) -0.008(3)
C26 0.053(3) 0.057(3) 0.077(4) -0.018(3) 0.022(3) -0.013(3)
C27 0.055(3) 0.056(3) 0.060(3) -0.004(3) 0.016(3) 0.003(2)
C28 0.077(4) 0.058(3) 0.106(5) 0.001(4) 0.039(4) -0.002(3)

loop_
_atom_type_symbol
_atom_type_description
_atom_type_scat_dispersion_real
_atom_type_scat_dispersion_imag
_atom_type_scat_source
C C 0.0033 0.0016 'International Tables Vol C Tables 4.2.6.8 and 6.1.1.4'
H H 0.0000 0.0000 'International Tables Vol C Tables 4.2.6.8 and 6.1.1.4'
N N 0.0061 0.0033 'International Tables Vol C Tables 4.2.6.8 and 6.1.1.4'
O O 0.0106 0.0060 'International Tables Vol C Tables 4.2.6.8 and 6.1.1.4'

loop_
_geom_angle_atom_site_label_1
_geom_angle_atom_site_label_2
_geom_angle_atom_site_label_3
_geom_angle
_geom_angle_site_symmetry_1
_geom_angle_site_symmetry_3
_geom_angle_publ_flag
C1 O1 C2 103.8(4) . . ?
C11 O2 C15 121.2(4) . . ?
C22 O5 C21 117.5(4) . . ?
C25 O6 C28 119.0(5) . . ?
C1 N1 C7 103.5(4) . . ?
C1 N2 C8 122.0(5) . . ?
C1 N2 C19 117.7(4) . . ?
C8 N2 C19 119.9(4) . . ?
N1 C1 O1 115.4(4) . . ?
N1 C1 N2 128.2(5) . . ?
N2 C1 O1 116.4(4) . . ?
C3 C2 O1 127.3(5) . . ?
C7 C2 O1 107.6(4) . . ?
C7 C2 C3 125.1(6) . . ?
C2 C3 C4 114.3(7) . . ?
C5 C4 C3 122.6(8) . . ?
C4 C5 C6 121.3(8) . . ?
C5 C6 C7 117.7(7) . . ?
C2 C7 N1 109.8(4) . . ?
C2 C7 C6 119.0(6) . . ?
C6 C7 N1 131.2(6) . . ?
N2 C8 C9 112.8(4) . . ?
C10 C9 C8 120.3(4) . . ?
C14 C9 C8 120.6(4) . . ?
C14 C9 C10 119.1(4) . . ?
C11 C10 C9 121.3(4) . . ?
O2 C11 C10 115.3(4) . . ?
O2 C11 C12 124.7(4) . . ?
C10 C11 C12 119.9(4) . . ?
C13 C12 C11 118.4(5) . . ?
C14 C13 C12 121.2(5) . . ?
C9 C14 C13 120.1(5) . . ?
O2 C15 C16 110.2(4) . . ?
O2 C15 C17 106.7(4) . . ?
C16 C15 C17 113.4(4) . . ?
O3 C16 O4 124.6(5) . . ?
O3 C16 C15 125.1(5) . . ?
O4 C16 C15 110.3(5) . . ?
C18 C17 C15 113.2(5) . . ?
C20 C19 N2 105.5(5) . . ?
C19 C20 C21 104.9(6) . . ?
O5 C21 C20 105.7(5) . . ?
O5 C22 C23 115.2(4) . . ?
O5 C22 C27 125.4(5) . . ?
C27 C22 C23 119.5(5) . . ?
C24 C23 C22 120.5(5) . . ?
C25 C24 C23 120.9(5) . . ?
C24 C25 O6 115.4(5) . . ?
C24 C25 C26 119.2(5) . . ?
C26 C25 O6 125.4(5) . . ?
C25 C26 C27 120.8(5) . . ?
C22 C27 C26 119.0(5) . . ?

loop_
_geom_bond_atom_site_label_1
_geom_bond_atom_site_label_2
_geom_bond_distance
_geom_bond_site_symmetry_2
_geom_bond_publ_flag
O1 C1 1.357(6) . ?
O1 C2 1.392(6) . ?
O2 C11 1.363(5) . ?
O2 C15 1.415(5) . ?
O3 C16 1.191(6) . ?
O4 C16 1.309(6) . ?
O5 C21 1.412(7) . ?
O5 C22 1.373(6) . ?
O6 C25 1.375(7) . ?
O6 C28 1.386(7) . ?
N1 C1 1.311(6) . ?
N1 C7 1.395(7) . ?
N2 C1 1.333(7) . ?
N2 C8 1.460(7) . ?
N2 C19 1.619(7) . ?
C2 C3 1.366(8) . ?
C2 C7 1.362(7) . ?
C3 C4 1.371(10) . ?
C4 C5 1.369(12) . ?
C5 C6 1.367(11) . ?
C6 C7 1.377(8) . ?
C8 C9 1.520(7) . ?
C9 C10 1.384(6) . ?
C9 C14 1.367(7) . ?
C10 C11 1.375(6) . ?
C11 C12 1.391(7) . ?
C12 C13 1.386(7) . ?
C13 C14 1.384(7) . ?
C15 C16 1.505(7) . ?
C15 C17 1.531(7) . ?
C17 C18 1.486(9) . ?
C19 C20 1.448(8) . ?
C20 C21 1.565(9) . ?
C22 C23 1.380(7) . ?
C22 C27 1.374(7) . ?
C23 C24 1.378(7) . ?
C24 C25 1.354(7) . ?
C25 C26 1.375(8) . ?
C26 C27 1.404(7) . ?

loop_
_geom_torsion_atom_site_label_1
_geom_torsion_atom_site_label_2
_geom_torsion_atom_site_label_3
_geom_torsion_atom_site_label_4
_geom_torsion
_geom_torsion_site_symmetry_1
_geom_torsion_site_symmetry_2
_geom_torsion_site_symmetry_3
_geom_torsion_site_symmetry_4
_geom_torsion_publ_flag
O1 C2 C3 C4 178.7(5) . . . . ?
O1 C2 C7 N1 0.2(5) . . . . ?
O1 C2 C7 C6 -179.2(5) . . . . ?
O2 C11 C12 C13 176.5(5) . . . . ?
O2 C15 C16 O3 -4.1(7) . . . . ?
O2 C15 C16 O4 176.6(4) . . . . ?
O2 C15 C17 C18 63.9(6) . . . . ?
O5 C22 C23 C24 177.8(4) . . . . ?
O5 C22 C27 C26 -177.6(4) . . . . ?
O6 C25 C26 C27 -178.1(5) . . . . ?
N2 C8 C9 C10 -71.7(6) . . . . ?
N2 C8 C9 C14 108.6(5) . . . . ?
N2 C19 C20 C21 -179.3(4) . . . . ?
C1 O1 C2 C3 -179.0(5) . . . . ?
C1 O1 C2 C7 -0.1(5) . . . . ?
C1 N1 C7 C2 -0.2(6) . . . . ?
C1 N1 C7 C6 179.1(6) . . . . ?
C1 N2 C8 C9 94.7(6) . . . . ?
C1 N2 C19 C20 85.6(6) . . . . ?
C2 O1 C1 N1 0.0(5) . . . . ?
C2 O1 C1 N2 -178.7(4) . . . . ?
C2 C3 C4 C5 0.7(10) . . . . ?
C3 C2 C7 N1 179.1(5) . . . . ?
C3 C2 C7 C6 -0.3(8) . . . . ?
C3 C4 C5 C6 -1.1(12) . . . . ?
C4 C5 C6 C7 0.8(11) . . . . ?
C5 C6 C7 N1 -179.4(6) . . . . ?
C5 C6 C7 C2 -0.1(9) . . . . ?
C7 N1 C1 O1 0.2(6) . . . . ?
C7 N1 C1 N2 178.7(5) . . . . ?
C7 C2 C3 C4 0.0(8) . . . . ?
C8 N2 C1 O1 -5.1(7) . . . . ?
C8 N2 C1 N1 176.4(5) . . . . ?
C8 N2 C19 C20 -102.1(5) . . . . ?
C8 C9 C10 C11 178.4(4) . . . . ?
C8 C9 C14 C13 -178.9(5) . . . . ?
C9 C10 C11 O2 -175.2(4) . . . . ?
C9 C10 C11 C12 0.7(7) . . . . ?
C10 C9 C14 C13 1.5(8) . . . . ?
C10 C11 C12 C13 1.0(7) . . . . ?
C11 O2 C15 C16 91.5(5) . . . . ?
C11 O2 C15 C17 -145.0(5) . . . . ?
C11 C12 C13 C14 -1.5(8) . . . . ?
C12 C13 C14 C9 0.2(9) . . . . ?
C14 C9 C10 C11 -2.0(7) . . . . ?
C15 O2 C11 C10 -164.1(4) . . . . ?
C15 O2 C11 C12 20.2(7) . . . . ?
C16 C15 C17 C18 -174.6(5) . . . . ?
C17 C15 C16 O3 -123.6(6) . . . . ?
C17 C15 C16 O4 57.1(6) . . . . ?
C19 N2 C1 O1 167.0(4) . . . . ?
C19 N2 C1 N1 -11.5(8) . . . . ?
C19 N2 C8 C9 -77.2(6) . . . . ?
C19 C20 C21 O5 -82.9(6) . . . . ?
C21 O5 C22 C23 161.5(5) . . . . ?
C21 O5 C22 C27 -20.1(7) . . . . ?
C22 O5 C21 C20 -160.4(4) . . . . ?
C22 C23 C24 C25 0.2(8) . . . . ?
C23 C22 C27 C26 0.7(7) . . . . ?
C23 C24 C25 O6 178.3(5) . . . . ?
C23 C24 C25 C26 0.3(8) . . . . ?
C24 C25 C26 C27 -0.2(8) . . . . ?
C25 C26 C27 C22 -0.2(7) . . . . ?
C27 C22 C23 C24 -0.7(8) . . . . ?
C28 O6 C25 C24 160.4(5) . . . . ?
C28 O6 C25 C26 -21.7(8) . . . . ?
